data_2006656
loop_
_publ_author_name
'Suzuki, Honoh'
'Ishiguro, Shin-ichi'

_publ_section_title
;Steric Hindrance in a Mixed Solvated Nickel(II) Complex:
 Bis(acetonitrile-<i>N</i>)tetrakis(<i>N</i>,<i>N</i>-dimethylacetamide-<i>O</i>)nickel(II)
 Bis(tetrafluoroborate)
;
_journal_issue 11
_journal_name_full 'Acta Crystallographica Section C'
_journal_page_first 1602
_journal_page_last 1605
_journal_paper_doi 10.1107/S0108270197009463
_journal_volume 53
_journal_year 1997
_chemical_formula_iupac '[Ni(C2 H3  N)2 (C4 H9 N O)4 ] (B F4)2'
_chemical_formula_moiety 'C20 H42 N6 Ni O4,2(B F4)'
_chemical_formula_structural '[Ni(C H3 C N)2((C H3)2N C O C H3)4](B F4)2'
_chemical_formula_sum 'C20 H42 B2 F8 N6 Ni O4'
_chemical_formula_weight 662.93
_chemical_name_systematic
;
bis(acetonitrile)tetrakis(N,N-dimethylacetamide)nickel(II) tetrafluoroborate
;
_space_group_IT_number 14
_symmetry_cell_setting monoclinic
_symmetry_space_group_name_Hall '-P 2ybc'
_symmetry_space_group_name_H-M 'P 1 21/c 1'
_cell_angle_alpha 90.00
_cell_angle_beta 94.24(2)
_cell_angle_gamma 90.00
_cell_formula_units_Z 2
_cell_length_a 6.892(3)
_cell_length_b 19.706(5)
_cell_length_c 11.842(2)
_cell_measurement_reflns_used 25
_cell_measurement_temperature 200(2)
_cell_measurement_theta_max 14
_cell_measurement_theta_min 11
_cell_volume 1603.9(9)
_computing_cell_refinement 'CAD-4 Software'
_computing_data_collection 'CAD-4 Software (Enraf-Nonius, 1989)'
_computing_data_reduction 'CAD-4 Software'
_computing_molecular_graphics 'ORTEPIII (Burnett & Johnson, 1996)'
_computing_publication_material SHELXL93
_computing_structure_refinement 'SHELXL93 (Sheldrick, 1993)'
_computing_structure_solution 'SHELXS86 (Sheldrick, 1985)'
_diffrn_ambient_temperature 200(2)
_diffrn_measurement_device 'Enraf-Nonius CAD4'
_diffrn_measurement_method \w--2\q
_diffrn_radiation_monochromator graphite
_diffrn_radiation_source 'fine-focus sealed tube'
_diffrn_radiation_type MoK\a
_diffrn_radiation_wavelength 0.71073
_diffrn_reflns_av_R_equivalents 0.0344
_diffrn_reflns_av_sigmaI/netI 0.0425
_diffrn_reflns_limit_h_max 9
_diffrn_reflns_limit_h_min -9
_diffrn_reflns_limit_k_max 27
_diffrn_reflns_limit_k_min 0
_diffrn_reflns_limit_l_max 16
_diffrn_reflns_limit_l_min 0
_diffrn_reflns_number 4880
_diffrn_reflns_theta_max 29.96
_diffrn_reflns_theta_min 2.01
_diffrn_standards_decay_% 2
_diffrn_standards_interval_time 60
_diffrn_standards_number 3
_exptl_absorpt_coefficient_mu 0.686
_exptl_absorpt_correction_T_max 0.814
_exptl_absorpt_correction_T_min 0.627
_exptl_absorpt_correction_type psi-scan
_exptl_absorpt_process_details '(North, Phillips & Mathews, 1968)'
_exptl_crystal_colour green
_exptl_crystal_density_diffrn 1.373
_exptl_crystal_density_method 'not measured'
_exptl_crystal_description prism
_exptl_crystal_F_000 692
_exptl_crystal_size_max 0.40
_exptl_crystal_size_mid 0.30
_exptl_crystal_size_min 0.30
_refine_diff_density_max 1.459
_refine_diff_density_min -0.663
_refine_ls_extinction_method none
_refine_ls_goodness_of_fit_all 1.152
_refine_ls_goodness_of_fit_obs 1.116
_refine_ls_hydrogen_treatment 'H atoms treated by a mixture of constrained and independent refinement'
_refine_ls_matrix_type full
_refine_ls_number_parameters 222
_refine_ls_number_reflns 4673
_refine_ls_number_restraints 0
_refine_ls_restrained_S_all 1.161
_refine_ls_restrained_S_obs 1.116
_refine_ls_R_factor_all 0.0984
_refine_ls_R_factor_obs .0614
_refine_ls_shift/esd_max 0.000
_refine_ls_shift/esd_mean 0.000
_refine_ls_structure_factor_coef Fsqd
_refine_ls_weighting_details 'w = 1/[\s^2^(Fo^2^) + (0.0731P)^2^ + 1.7845P] where P=(Fo^2^+2Fc^2^)/3'
_refine_ls_weighting_scheme calc
_refine_ls_wR_factor_all 0.1825
_refine_ls_wR_factor_obs .1453
_reflns_number_observed 3256
_reflns_number_total 4678
_reflns_observed_criterion >2sigma(I)
_cod_data_source_file de1060.cif
_cod_data_source_block 1
_cod_depositor_comments
;
The following automatic conversions were performed:

'_refine_ls_weighting_scheme' value 'calc w = 1/[\s^2^(Fo^2^) +
(0.0731P)^2^ + 1.7845P] where P=(Fo^2^+2Fc^2^)/3' was changed to
'calc'. New tag '_refine_ls_weighting_details' was created. The value
of the new tag was set to 'w = 1/[\s^2^(Fo^2^) + (0.0731P)^2^ +
1.7845P] where P=(Fo^2^+2Fc^2^)/3'.

Automatic conversion script
Id: cif_fix_values 3143 2015-03-26 13:38:13Z robertas 
;
_cod_original_sg_symbol_H-M 'P 21/c'
_cod_database_code 2006656

loop_
_symmetry_equiv_pos_as_xyz
'x, y, z'
'-x, y+1/2, -z+1/2'
'-x, -y, -z'
'x, -y-1/2, z-1/2'

loop_
_atom_site_aniso_label
_atom_site_aniso_U_11
_atom_site_aniso_U_22
_atom_site_aniso_U_33
_atom_site_aniso_U_12
_atom_site_aniso_U_13
_atom_site_aniso_U_23
Ni .0252(2) .0214(2) .0251(2) -.0022(2) -.0001(2) .0016(2)
O1 .0394(12) .0258(10) .0309(11) .0013(9) -.0011(9) .0062(8)
O2 .0342(11) .0330(12) .0331(11) .0012(9) .0062(9) .0037(9)
N1 .050(2) .0369(15) .0387(15) .0057(13) -.0002(13) .0127(12)
N2 .049(2) .050(2) .042(2) -.0013(15) .0106(14) .0005(14)
N3 .0300(13) .0325(13) .0356(13) -.0040(10) -.0015(10) .0004(11)
C11 .0267(14) .0286(14) .038(2) -.0002(11) -.0018(11) .0060(12)
C12 .055(2) .035(2) .046(2) .011(2) .001(2) -.0017(15)
C13 .067(3) .062(3) .034(2) .014(2) .004(2) .010(2)
C14 .113(4) .041(2) .067(3) .016(3) -.003(3) .024(2)
C21 .0306(14) .039(2) .040(2) .0083(14) .0078(12) .0003(15)
C22 .045(2) .052(2) .056(2) -.015(2) .009(2) -.004(2)
C23 .057(2) .058(3) .055(2) -.012(2) .001(2) -.016(2)
C24 .088(4) .077(3) .043(2) -.003(3) .030(2) .005(2)
C31 .034(2) .032(2) .037(2) -.0016(13) -.0025(13) -.0010(13)
C32 .053(2) .045(2) .076(3) -.015(2) -.011(2) -.016(2)
B .047(3) .073(4) .065(3) .008(3) .006(2) .007(3)
F1 .077(3) .228(6) .124(4) .010(3) -.001(2) .013(4)
F21 .24(2) .136(15) .104(13) .084(15) .106(13) .037(11)
F31 .139(14) .20(2) .114(8) .137(15) -.037(8) -.012(11)
F41 .148(11) .078(5) .111(7) .029(6) .003(7) -.027(5)
F22 .135(9) .082(7) .059(6) .025(6) -.023(7) -.005(5)
F32 .161(11) .065(5) .084(6) .031(6) -.003(6) .010(4)
F42 .162(18) .19(2) .213(14) -.137(16) -.047(12) .024(13)

loop_
_atom_site_label
_atom_site_fract_x
_atom_site_fract_y
_atom_site_fract_z
_atom_site_U_iso_or_equiv
_atom_site_thermal_displace_type
_atom_site_calc_flag
_atom_site_refinement_flags
_atom_site_occupancy
_atom_site_disorder_group
_atom_site_type_symbol
Ni .0000 .0000 .0000 .02402(15) Uani d S 1 . Ni
O1 .0730(3) -.06638(11) .1278(2) .0322(5) Uani d . 1 . O
O2 .2141(3) -.03382(11) -.1021(2) .0332(5) Uani d . 1 . O
N1 .1232(5) -.15446(15) .2438(3) .0420(7) Uani d . 1 . N
N2 .2566(5) -.0271(2) -.2868(3) .0464(7) Uani d . 1 . N
N3 .1910(4) .06856(14) .0822(2) .0329(6) Uani d . 1 . N
C11 .1079(4) -.1286(2) .1401(3) .0313(6) Uani d . 1 . C
C12 .1353(6) -.1741(2) .0414(3) .0457(8) Uani d . 1 . C
H12A .022(2) -.2039(11) .0288(16) .069 Uiso calc R 1 . H
H12B .253(3) -.2016(11) .0571(11) .069 Uiso calc R 1 . H
H12C .149(5) -.1464(2) -.0264(6) .069 Uiso calc R 1 . H
C13 .1024(7) -.1118(2) .3429(3) .0544(10) Uani d . 1 . C
H13A .206(3) -.1228(12) .4015(11) .082 Uiso calc R 1 . H
H13B -.025(2) -.1201(13) .3722(17) .082 Uiso calc R 1 . H
H13C .113(5) -.0640(2) .3215(7) .082 Uiso calc R 1 . H
C14 .1540(9) -.2270(2) .2662(5) .074(2) Uani d . 1 . C
H14A .221(6) -.2329(2) .3415(15) .111 Uiso calc R 1 . H
H14B .234(5) -.2462(5) .209(2) .111 Uiso calc R 1 . H
H14C .0281(10) -.2503(4) .263(4) .111 Uiso calc R 1 . H
C21 .2869(5) -.0040(2) -.1824(3) .0362(6) Uani d . 1 . C
C22 .4170(6) .0571(2) -.1617(4) .0508(9) Uani d . 1 . C
H22A .3498(19) .0978(3) -.192(2) .076 Uiso calc R 1 . H
H22B .537(2) .0506(7) -.200(2) .076 Uiso calc R 1 . H
H22C .448(4) .0626(10) -.0801(4) .076 Uiso calc R 1 . H
C23 .1242(7) -.0839(2) -.3110(4) .0570(11) Uani d . 1 . C
H23A .181(2) -.1151(9) -.364(2) .086 Uiso calc R 1 . H
H23B -.0004(18) -.0668(3) -.345(3) .086 Uiso calc R 1 . H
H23C .103(4) -.1079(11) -.2404(6) .086 Uiso calc R 1 . H
C24 .3462(8) .0026(3) -.3853(4) .0679(13) Uani d . 1 . C
H24A .2507(19) .0031(18) -.4509(9) .102 Uiso calc R 1 . H
H24B .459(3) -.0247(11) -.403(2) .102 Uiso calc R 1 . H
H24C .388(5) .0491(7) -.3673(12) .102 Uiso calc R 1 . H
C31 .2904(5) .1086(2) .1219(3) .0346(7) Uani d . 1 . C
C32 .4214(7) .1600(2) .1724(4) .0588(11) Uani d . 1 . C
H32A .443(4) .1518(11) .2540(6) .088 Uiso calc R 1 . H
H32B .364(2) .2051(3) .160(3) .088 Uiso calc R 1 . H
H32C .5460(19) .1579(12) .138(2) .088 Uiso calc R 1 . H
B .6355(8) -.3148(3) .0187(5) .0619(13) Uani d . 1 . B
F1 .4501(6) -.3152(3) .0448(4) .144(2) Uani d . 1 . F
F21 .671(4) -.3149(14) -.0884(17) .154(10) Uani d P .49(2) 1 F
F31 .772(3) -.3443(14) .0766(11) .154(10) Uani d P .49(2) 1 F
F41 .635(3) -.2450(5) .0552(10) .112(4) Uani d P .49(2) 1 F
F22 .617(3) -.3234(10) -.0977(13) .094(5) Uani d P .51(2) 2 F
F32 .672(3) -.3802(5) .0692(10) .104(4) Uani d P .51(2) 2 F
F42 .755(4) -.2723(13) .0547(14) .190(11) Uani d P .51(2) 2 F

loop_
_atom_type_symbol
_atom_type_description
_atom_type_scat_dispersion_real
_atom_type_scat_dispersion_imag
_atom_type_scat_source
Ni Ni 0.3393 1.1124 'International Tables Vol C Tables 4.2.6.8 and 6.1.1.4'
F F 0.0171 0.0103 'International Tables Vol C Tables 4.2.6.8 and 6.1.1.4'
O O 0.0106 0.0060 'International Tables Vol C Tables 4.2.6.8 and 6.1.1.4'
N N 0.0061 0.0033 'International Tables Vol C Tables 4.2.6.8 and 6.1.1.4'
C C 0.0033 0.0016 'International Tables Vol C Tables 4.2.6.8 and 6.1.1.4'
B B 0.0013 0.0007 'International Tables Vol C Tables 4.2.6.8 and 6.1.1.4'
H H 0.0000 0.0000 'International Tables Vol C Tables 4.2.6.8 and 6.1.1.4'

loop_
_geom_angle_atom_site_label_1
_geom_angle_atom_site_label_2
_geom_angle_atom_site_label_3
_geom_angle_site_symmetry_1
_geom_angle_site_symmetry_3
_geom_angle
_geom_angle_publ_flag
O1 Ni O1 . 3 180.0 no
O1 Ni O2 . . 94.54(9) yes
O1 Ni O2 . 3 85.46(9) yes
O1 Ni N3 . . 87.49(10) yes
O1 Ni N3 . 3 92.51(10) yes
O1 Ni O2 3 . 85.46(9) no
O1 Ni O2 3 3 94.54(9) no
O1 Ni N3 3 . 92.51(10) no
O1 Ni N3 3 3 87.49(10) no
O2 Ni O2 . 3 180.0 no
O2 Ni N3 . . 91.64(10) yes
O2 Ni N3 . 3 88.36(10) yes
O2 Ni N3 3 . 88.36(10) no
O2 Ni N3 3 3 91.64(10) no
N3 Ni N3 . 3 180.0 no
Ni O1 C11 . . 138.5(2) yes
Ni O2 C21 . . 129.1(2) yes
Ni N3 C31 . . 175.7(3) yes
C11 N1 C13 . . 121.2(3) no
C11 N1 C14 . . 122.8(3) no
C13 N1 C14 . . 115.9(3) no
C21 N2 C23 . . 120.1(3) no
C21 N2 C24 . . 123.7(4) no
C23 N2 C24 . . 116.2(4) no
O1 C11 N1 . . 118.9(3) no
O1 C11 C12 . . 121.8(3) no
N1 C11 C12 . . 119.2(3) no
O2 C21 N2 . . 120.3(3) no
O2 C21 C22 . . 121.1(3) no
N2 C21 C22 . . 118.5(3) no
N3 C31 C32 . . 179.1(4) no
F1 B F21 . . 118.4(14) no
F1 B F31 . . 123.9(13) no
F1 B F41 . . 85.0(8) no
F21 B F31 . . 109.7(15) no
F21 B F41 . . 107.3(14) no
F31 B F41 . . 107.2(11) no
F1 B F22 . . 102.2(10) no
F1 B F32 . . 92.1(8) no
F1 B F42 . . 123.5(16) no
F22 B F32 . . 107.7(11) no
F22 B F42 . . 116.0(12) no
F42 B F32 . . 112.1(10) no

loop_
_geom_bond_atom_site_label_1
_geom_bond_atom_site_label_2
_geom_bond_site_symmetry_2
_geom_bond_distance
_geom_bond_publ_flag
Ni O1 . 2.035(2) yes
Ni O2 . 2.085(2) yes
Ni N3 . 2.078(3) yes
Ni O1 3 2.035(2) no
Ni O2 3 2.085(2) no
Ni N3 3 2.078(3) no
O1 C11 . 1.256(4) no
O2 C21 . 1.253(4) no
N1 C11 . 1.326(4) no
N1 C13 . 1.459(5) no
N1 C14 . 1.466(5) no
N2 C21 . 1.320(5) no
N2 C23 . 1.458(5) no
N2 C24 . 1.480(5) no
N3 C31 . 1.124(4) no
C11 C12 . 1.496(5) no
C21 C22 . 1.511(5) no
C31 C32 . 1.457(5) no
B F1 . 1.337(7) no
B F21 . 1.31(2) no
B F22 . 1.39(2) no
B F31 . 1.264(10) no
B F32 . 1.435(11) no
B F41 . 1.441(11) no
B F42 . 1.228(12) no

loop_
_geom_contact_atom_site_label_1
_geom_contact_atom_site_label_2
_geom_contact_distance
_geom_contact_site_symmetry_2
_geom_contact_publ_flag
C11 N3 3.432(4) 3 no
C12 O2 3.310(4) . no
C12 N3 3.322(5) 3 no
C12 F42 3.27(3) 1_455 no
C13 F21 3.45(3) 4_445 no
C22 O1 3.435(5) 3 no
C22 N3 3.388(5) . no
C23 F31 3.03(2) 4_444 no
C23 F32 3.405(17) 4_444 no
C24 F22 3.44(2) 2_654 no
C24 F32 3.171(12) 2_654 no
C24 F32 3.365(15) 4_544 no
C31 F41 3.471(12) 3_655 no
C32 F1 3.435(7) 2_655 no
C32 F21 3.26(3) 3_655 no
C32 F31 3.347(15) 2_655 no
C32 F41 3.172(13) 3_655 no
C32 F22 3.35(2) 3_655 no
C32 F32 3.269(13) 2_655 no

loop_
_geom_torsion_atom_site_label_1
_geom_torsion_atom_site_label_2
_geom_torsion_atom_site_label_3
_geom_torsion_atom_site_label_4
_geom_torsion_site_symmetry_1
_geom_torsion
_geom_torsion_publ_flag
Ni O1 C11 N1 . -169.9(2) yes
Ni O1 C11 C12 . 10.9(5) yes
Ni O2 C21 N2 . -113.4(3) yes
Ni O2 C21 C22 . 69.0(4) yes
O1 Ni O2 C21 . -159.4(3) no
O1 Ni O2 C21 3 20.6(3) no
O2 Ni O1 C11 . -48.1(3) no
O2 Ni O1 C11 3 131.9(3) no
N3 Ni O1 C11 . -139.5(3) no
N3 Ni O1 C11 3 40.5(3) no
N3 Ni O2 C21 . -71.8(3) no
N3 Ni O2 C21 3 108.2(3) no
C13 N1 C11 O1 . -0.7(5) no
C13 N1 C11 C12 . 178.5(4) no
C14 N1 C11 O1 . 176.9(4) no
C14 N1 C11 C12 . -3.9(6) no
C23 N2 C21 O2 . 5.4(5) no
C23 N2 C21 C22 . -176.9(4) no
C24 N2 C21 O2 . -176.3(4) no
C24 N2 C21 C22 . 1.3(6) no
